data_2200942
loop_
_publ_author_name
'Krivokapic, Alexander'
'Anderson, Harry L.'

_publ_section_title
;
 2,3,5-Trichloro-6-(2-diethylaminovinyl)-1,4-benzoquinone
;
_journal_issue 3
_journal_name_full 'Acta Crystallographica Section E'
_journal_page_first o259
_journal_page_last o260
_journal_paper_doi 10.1107/S1600536802002283
_journal_volume 58
_journal_year 2002
_chemical_formula_moiety ' C12 H12 Cl3 N1 O2 '
_chemical_formula_sum 'C12 H12 Cl3 N O2'
_chemical_formula_weight 308.59
_chemical_name_systematic
;
2,3,5-Trichloro-6-(2-diethylaminovinyl)-1,4-benzoquinone
;
_space_group_IT_number 14
_symmetry_cell_setting monoclinic
_symmetry_space_group_name_Hall '-P 2yab'
_symmetry_space_group_name_H-M 'P 1 21/a 1'
_atom_sites_solution_hydrogens geom
_atom_sites_solution_primary direct
_cell_angle_alpha 90
_cell_angle_beta 95.2990(10)
_cell_angle_gamma 90
_cell_formula_units_Z 4
_cell_length_a 7.6548(2)
_cell_length_b 15.7782(4)
_cell_length_c 10.9114(4)
_cell_measurement_reflns_used 3052
_cell_measurement_temperature 150
_cell_measurement_theta_max 27
_cell_measurement_theta_min 1
_cell_volume 1312.24(7)
_computing_cell_refinement
;
DENZO and SCALEPACK
;
_computing_data_collection
;
COLLECT (Nonius, 1997)
;
_computing_data_reduction
;
DENZO and SCALEPACK (Otwinowski & Minor, 1996)
;
_computing_molecular_graphics
;
ORTEP-3 (Farrugia, 1997)
;
_computing_publication_material
;
CRYSTALS (Watkin et al., 2001)
;
_computing_structure_refinement
;
CRYSTALS (Watkin et al., 2001)
;
_computing_structure_solution
;
SIR92 (Altomare et al., 1994)
;
_diffrn_ambient_temperature 150
_diffrn_measured_fraction_theta_max .998
_diffrn_measurement_device_type
;
Enraf-Nonius KappaCCD
;
_diffrn_measurement_method \w
_diffrn_radiation_monochromator graphite
_diffrn_radiation_type 'Mo K\a'
_diffrn_radiation_wavelength .71073
_diffrn_reflns_av_R_equivalents .01
_diffrn_reflns_limit_h_max 9
_diffrn_reflns_limit_h_min -9
_diffrn_reflns_limit_k_max 20
_diffrn_reflns_limit_k_min -20
_diffrn_reflns_limit_l_max 14
_diffrn_reflns_limit_l_min -14
_diffrn_reflns_number 5779
_diffrn_reflns_theta_max 27.42
_diffrn_reflns_theta_min 4.27
_diffrn_standards_decay_% .00
_diffrn_standards_interval_count 0
_diffrn_standards_interval_time 0
_diffrn_standards_number 0
_exptl_absorpt_coefficient_mu .690
_exptl_absorpt_correction_T_max .966
_exptl_absorpt_correction_T_min .959
_exptl_absorpt_correction_type multi-scan
_exptl_absorpt_process_details
;
(DENZO and SCALEPACK; Otwinowski & Minor, 1996)
;
_exptl_crystal_colour ' blue '
_exptl_crystal_density_diffrn 1.562
_exptl_crystal_density_meas ?
_exptl_crystal_description ' plate '
_exptl_crystal_F_000 633.702
_exptl_crystal_size_max .10
_exptl_crystal_size_mid .05
_exptl_crystal_size_min .05
_refine_diff_density_max .23
_refine_diff_density_min -.26
_refine_ls_extinction_method None
_refine_ls_goodness_of_fit_ref 1.0234
_refine_ls_hydrogen_treatment refall
_refine_ls_matrix_type full
_refine_ls_number_parameters 199
_refine_ls_number_reflns 2055
_refine_ls_R_factor_gt .0256
_refine_ls_shift/su_max .000542
_refine_ls_structure_factor_coef F
_refine_ls_weighting_details
;
Chebychev polynomial with 3 parameters,
0.365, 0.183, 0.148 (Carruthers & Watkin, 1979)
;
_refine_ls_weighting_scheme calc
_refine_ls_wR_factor_ref .0286
_reflns_number_gt 2055
_reflns_number_total 2985
_reflns_threshold_expression I>3\s(I)
_cod_data_source_file na6139.cif
_cod_data_source_block I
_cod_depositor_comments
;
The following automatic conversions were performed:

'_chemical_melting_point' value 'not measured' was changed to '?' -
the value is undefined or not given.

Automatic conversion script
Id: cif_fix_values 1715 2011-07-08 13:25:40Z adriana 

The following automatic conversions were performed:

'_exptl_crystal_density_meas' value 'not measured' was changed to '?'
- the value is perceived as not measured.

Automatic conversion script
Id: cif_fix_values 3008 2015-01-20 13:52:24Z robertas 
;
_cod_original_cell_volume 1312.23(7)
_cod_original_sg_symbol_H-M 'P 21/a'
_cod_original_formula_sum ' C12 H12 Cl3 N1 O2 '
_cod_database_code 2200942
_cod_database_fobs_code 2200942

loop_
_symmetry_equiv_pos_as_xyz
x,y,z
-x,-y,-z
-x+1/2,y+1/2,-z
x+1/2,-y+1/2,z

loop_
_atom_site_label
_atom_site_fract_x
_atom_site_fract_y
_atom_site_fract_z
_atom_site_U_iso_or_equiv
_atom_site_adp_type
_atom_site_occupancy
Cl2 .82940(7) .46506(3) .08447(4) .0295 Uani 1.0000
C3 .8234(2) .36178(11) .13245(16) .0193 Uani 1.0000
C4 .7500(2) .34790(11) .25361(15) .0197 Uani 1.0000
O2 .71218(17) .40966(8) .31534(12) .0257 Uani 1.0000
C5 .7306(2) .26119(11) .28865(15) .0187 Uani 1.0000
Cl3 .64567(6) .24705(3) .42957(4) .0227 Uani 1.0000
C6 .7878(2) .19100(10) .22649(15) .0181 Uani 1.0000
C1 .8691(2) .20800(11) .10793(15) .0190 Uani 1.0000
C2 .8828(2) .29779(11) .06790(16) .0203 Uani 1.0000
Cl1 .97748(6) .31317(3) -.06730(4) .0277 Uani 1.0000
O1 .91961(19) .15164(8) .04343(12) .0287 Uani 1.0000
C7 .7769(2) .10804(11) .27324(16) .0202 Uani 1.0000
C8 .8486(2) .03456(11) .22922(16) .0204 Uani 1.0000
N1 .85071(19) -.03958(9) .28544(13) .0202 Uani 1.0000
C9 .7780(3) -.05276(12) .40423(17) .0245 Uani 1.0000
C10 .5858(3) -.07650(16) .3880(2) .0359 Uani 1.0000
C11 .9363(2) -.11308(12) .23380(18) .0247 Uani 1.0000
C12 1.1183(3) -.12854(14) .2963(2) .0342 Uani 1.0000
H71 .720(3) .1042(13) .348(2) .0243 Uiso 1.0000
H81 .907(3) .0356(13) .157(2) .0245 Uiso 1.0000
H91 .849(3) -.0967(14) .446(2) .0296 Uiso 1.0000
H92 .795(3) -.0018(14) .453(2) .0296 Uiso 1.0000
H101 .547(3) -.0856(16) .467(2) .0437 Uiso 1.0000
H102 .569(3) -.1297(17) .338(2) .0437 Uiso 1.0000
H103 .516(3) -.0327(16) .345(2) .0437 Uiso 1.0000
H111 .943(3) -.1036(14) .150(2) .0297 Uiso 1.0000
H112 .861(3) -.1648(14) .241(2) .0297 Uiso 1.0000
H121 1.170(3) -.1774(16) .257(2) .0408 Uiso 1.0000
H122 1.192(3) -.0777(16) .289(2) .0408 Uiso 1.0000
H123 1.111(3) -.1425(16) .380(2) .0408 Uiso 1.0000

loop_
_atom_site_aniso_label
_atom_site_aniso_U_11
_atom_site_aniso_U_22
_atom_site_aniso_U_33
_atom_site_aniso_U_12
_atom_site_aniso_U_13
_atom_site_aniso_U_23
Cl2 .0412(3) .0189(2) .0292(2) -.00240(19) .00837(19) .00560(18)
C3 .0192(8) .0176(8) .0208(8) -.0022(6) .0005(6) .0040(6)
C4 .0185(8) .0224(9) .0180(8) .0000(6) .0003(6) -.0005(7)
O2 .0352(7) .0182(6) .0244(6) .0023(5) .0058(5) .0000(5)
C5 .0208(8) .0193(8) .0165(8) .0005(6) .0038(6) .0003(6)
Cl3 .0287(2) .0212(2) .01910(19) .00201(16) .00756(15) .00142(16)
C6 .0177(7) .0183(8) .0182(8) -.0001(6) .0007(6) .0013(6)
C1 .0179(8) .0215(9) .0172(8) .0009(6) .0003(6) .0011(7)
C2 .0189(8) .0253(9) .0169(8) -.0025(7) .0022(6) .0028(7)
Cl1 .0318(2) .0309(2) .0219(2) -.00064(19) .01013(17) .00438(18)
O1 .0400(8) .0248(7) .0230(6) .0055(6) .0113(6) .0001(5)
C7 .0224(8) .0196(9) .0187(8) -.0006(7) .0037(7) .0007(7)
C8 .0209(8) .0214(8) .0189(8) -.0016(7) .0016(6) .0007(7)
N1 .0250(7) .0170(7) .0188(7) .0011(6) .0032(6) .0003(6)
C9 .0360(10) .0195(9) .0186(8) .0007(8) .0046(7) .0026(7)
C10 .0353(12) .0395(12) .0345(11) -.0047(9) .0118(9) .0020(10)
C11 .0303(9) .0187(9) .0253(9) .0032(7) .0043(7) -.0034(7)
C12 .0317(11) .0270(11) .0433(12) .0046(9) .0008(9) -.0012(9)

loop_
_atom_type_symbol
_atom_type_scat_dispersion_real
_atom_type_scat_dispersion_imag
_atom_type_scat_source
'C   ' .0020 .0020 International_Tables_Vol_IV_Table_2.2B
'H   ' .0000 .0000 International_Tables_Vol_IV_Table_2.2B
'N   ' .0040 .0030 International_Tables_Vol_IV_Table_2.2B
'O   ' .0080 .0060 International_Tables_Vol_IV_Table_2.2B
'Cl  ' .1320 .1590 International_Tables_Vol_IV_Table_2.2B

loop_
_geom_angle_atom_site_label_1
_geom_angle_atom_site_label_2
_geom_angle_atom_site_label_3
_geom_angle
_geom_angle_publ_flag
Cl2 C3 C4 115.53(13) yes
Cl2 C3 C2 122.57(14) yes
C4 C3 C2 121.90(16) yes
C3 C4 O2 119.45(15) yes
C3 C4 C5 115.56(15) yes
O2 C4 C5 124.98(15) yes
C4 C5 Cl3 114.54(12) yes
C4 C5 C6 125.86(15) yes
Cl3 C5 C6 119.31(13) yes
C5 C6 C1 116.68(14) yes
C5 C6 C7 122.08(15) yes
C1 C6 C7 121.20(15) yes
C6 C1 C2 117.79(14) yes
C6 C1 O1 122.83(15) yes
C2 C1 O1 119.35(15) yes
C3 C2 C1 121.90(15) no
C3 C2 Cl1 122.47(14) yes
C1 C2 Cl1 115.63(13) yes
C6 C7 C8 127.73(16) yes
C6 C7 H71 114.4(12) no
C8 C7 H71 117.7(12) no
C7 C8 N1 124.61(16) yes
C7 C8 H81 120.6(13) no
N1 C8 H81 114.7(13) no
C8 N1 C9 123.02(15) no
C8 N1 C11 120.52(14) no
C9 N1 C11 116.38(14) no
N1 C9 C10 112.02(16) no
N1 C9 H91 105.9(13) no
C10 C9 H91 112.0(13) no
N1 C9 H92 109.1(13) no
C10 C9 H92 110.6(12) no
H91 C9 H92 107.0(18) no
C9 C10 H101 108.4(15) no
C9 C10 H102 110.1(14) no
H101 C10 H102 109(2) no
C9 C10 H103 111.4(15) no
H101 C10 H103 110(2) no
H102 C10 H103 108(2) no
N1 C11 C12 112.26(16) no
N1 C11 H111 108.5(13) no
C12 C11 H111 109.4(13) no
N1 C11 H112 109.3(12) no
C12 C11 H112 110.3(12) no
H111 C11 H112 106.9(18) no
C11 C12 H121 108.6(14) no
C11 C12 H122 109.8(14) no
H121 C12 H122 110.4(19) no
C11 C12 H123 109.8(15) no
H121 C12 H123 108(2) no
H122 C12 H123 111(2) no

loop_
_geom_bond_atom_site_label_1
_geom_bond_atom_site_label_2
_geom_bond_site_symmetry_1
_geom_bond_site_symmetry_2
_geom_bond_distance
_geom_bond_publ_flag
Cl2 C3 . . 1.7135(17) yes
C3 C4 . . 1.500(2) yes
C3 C2 . . 1.335(3) yes
C4 O2 . . 1.234(2) yes
C4 C5 . . 1.432(2) yes
C5 Cl3 . . 1.7380(16) yes
C5 C6 . . 1.391(2) yes
C6 C1 . . 1.511(2) yes
C6 C7 . . 1.409(2) yes
C1 C2 . . 1.489(2) yes
C1 O1 . . 1.219(2) yes
C2 Cl1 . . 1.7198(17) yes
C7 C8 . . 1.387(2) yes
C7 H71 . . .96(2) no
C8 N1 . . 1.320(2) yes
C8 H81 . . .95(2) no
N1 C9 . . 1.472(2) yes
N1 C11 . . 1.470(2) yes
C9 C10 . . 1.513(3) yes
C9 H91 . . .97(2) no
C9 H92 . . .97(2) no
C10 H101 . . .95(3) no
C10 H102 . . 1.00(3) no
C10 H103 . . .96(3) no
C11 C12 . . 1.513(3) yes
C11 H111 . . .93(2) no
C11 H112 . . 1.01(2) no
C12 H121 . . .98(3) no
C12 H122 . . .99(3) no
C12 H123 . . .94(3) no

loop_
_geom_hbond_atom_site_label_D
_geom_hbond_atom_site_label_H
_geom_hbond_atom_site_label_A
_geom_hbond_site_symmetry_A
_geom_hbond_distance_DH
_geom_hbond_distance_HA
_geom_hbond_distance_DA
_geom_hbond_angle_DHA
_geom_hbond_publ_flag
C7 H71 Cl3 ? .96(2) 2.51(2) 3.008(2) 112.0(10) yes
C8 H81 O1 ? .94(2) 2.22(2) 2.832(2) 122(2) yes
C9 H91 Cl3 3_646 .97(2) 2.81(2) 3.662(2) 147(2) yes

loop_
_cod_related_entry_id
_cod_related_entry_database
_cod_related_entry_code
1 ChemSpider 30654649
